data_4069554
loop_
_publ_author_name
'Huang, Yuan-Biao'
'Yu, Wei-Bin'
'Jin, Guo-Xin'

_publ_section_title
;
 Half-Sandwich Chromium(III) Catalysts Bearing Hydroxyindanimine Ligands
 for Ethylene Polymerization
;
_journal_issue 14
_journal_name_full Organometallics
_journal_page_first 4170
_journal_paper_doi 10.1021/om900279p
_journal_volume 28
_journal_year 2009
_chemical_formula_sum 'C27 H30 Cl4 Cr N O'
_chemical_formula_weight 578.32
_chemical_name_systematic
; 
 ? 
;
_space_group_IT_number 14
_symmetry_cell_setting monoclinic
_symmetry_space_group_name_Hall '-P 2yn'
_symmetry_space_group_name_H-M 'P 1 21/n 1'
_atom_sites_solution_hydrogens geom
_atom_sites_solution_primary direct
_atom_sites_solution_secondary difmap
_audit_creation_method SHELXL-97
_cell_angle_alpha 90.00
_cell_angle_beta 104.562(7)
_cell_angle_gamma 90.00
_cell_formula_units_Z 4
_cell_length_a 13.466(6)
_cell_length_b 14.854(7)
_cell_length_c 14.479(7)
_cell_measurement_reflns_used 730
_cell_measurement_temperature 293(2)
_cell_measurement_theta_max 24.286
_cell_measurement_theta_min 2.300
_cell_volume 2803(2)
_computing_cell_refinement 'Bruker SMART'
_computing_data_collection 'Bruker SMART'
_computing_data_reduction 'Bruker SHELXTL'
_computing_molecular_graphics 'Bruker SHELXTL'
_computing_publication_material 'Bruker SHELXTL'
_computing_structure_refinement 'SHELXL-97 (Sheldrick, 1997)'
_computing_structure_solution 'SHELXS-97 (Sheldrick, 1990)'
_diffrn_ambient_temperature 293(2)
_diffrn_measured_fraction_theta_full 0.999
_diffrn_measured_fraction_theta_max 0.999
_diffrn_measurement_device_type 'CCD area detector'
_diffrn_measurement_method 'phi and omega scans'
_diffrn_radiation_monochromator graphite
_diffrn_radiation_source 'fine-focus sealed tube'
_diffrn_radiation_type MoK\a
_diffrn_radiation_wavelength 0.71073
_diffrn_reflns_av_R_equivalents 0.1068
_diffrn_reflns_av_sigmaI/netI 0.1366
_diffrn_reflns_limit_h_max 16
_diffrn_reflns_limit_h_min -16
_diffrn_reflns_limit_k_max 18
_diffrn_reflns_limit_k_min -18
_diffrn_reflns_limit_l_max 8
_diffrn_reflns_limit_l_min -17
_diffrn_reflns_number 12469
_diffrn_reflns_theta_full 26.00
_diffrn_reflns_theta_max 26.00
_diffrn_reflns_theta_min 1.85
_diffrn_standards_decay_% 9.02
_exptl_absorpt_coefficient_mu 0.810
_exptl_absorpt_correction_T_max 0.9234
_exptl_absorpt_correction_T_min 0.7932
_exptl_absorpt_correction_type multi-scan
_exptl_absorpt_process_details sadabs
_exptl_crystal_colour 'dark green'
_exptl_crystal_density_diffrn 1.370
_exptl_crystal_density_method 'not measured'
_exptl_crystal_description prism
_exptl_crystal_F_000 1196
_exptl_crystal_size_max 0.30
_exptl_crystal_size_mid 0.20
_exptl_crystal_size_min 0.10
_refine_diff_density_max 0.445
_refine_diff_density_min -0.453
_refine_diff_density_rms 0.070
_refine_ls_extinction_method none
_refine_ls_goodness_of_fit_ref 0.818
_refine_ls_hydrogen_treatment constr
_refine_ls_matrix_type full
_refine_ls_number_parameters 313
_refine_ls_number_reflns 5511
_refine_ls_number_restraints 0
_refine_ls_restrained_S_all 0.818
_refine_ls_R_factor_all 0.1116
_refine_ls_R_factor_gt 0.0538
_refine_ls_shift/su_max 0.005
_refine_ls_shift/su_mean 0.000
_refine_ls_structure_factor_coef Fsqd
_refine_ls_weighting_details 'calc w=1/[\s^2^(Fo^2^)+(0.0507P)^2^+0.0000P] where P=(Fo^2^+2Fc^2^)/3'
_refine_ls_weighting_scheme calc
_refine_ls_wR_factor_gt 0.1120
_refine_ls_wR_factor_ref 0.1239
_reflns_number_gt 2579
_reflns_number_total 5511
_reflns_threshold_expression >2sigma(I)
_cod_data_source_file om900279p_si_001.cif
_cod_data_source_block f90221d
_cod_depositor_comments
;
The following automatic conversions were performed:

'_symmetry_cell_setting' value 'Monoclinic' changed to 'monoclinic'
according to /home/saulius/struct/CIF-dictionaries/cif_core.dic
dictionary named 'cif_core.dic' version 2.4.2 from 2011-04-26.

Automatic conversion script
Id: cif_fix_values 1715 2011-07-08 13:25:40Z adriana 
;
_cod_original_sg_symbol_H-M P2(1)/n
_cod_database_code 4069554

loop_
_symmetry_equiv_pos_as_xyz
'x, y, z'
'-x+1/2, y+1/2, -z+1/2'
'-x, -y, -z'
'x-1/2, -y-1/2, z-1/2'

loop_
_atom_site_label
_atom_site_type_symbol
_atom_site_fract_x
_atom_site_fract_y
_atom_site_fract_z
_atom_site_U_iso_or_equiv
_atom_site_adp_type
_atom_site_occupancy
_atom_site_symmetry_multiplicity
_atom_site_calc_flag
_atom_site_refinement_flags
Cr1 Cr 0.46927(4) 0.23959(3) 0.76410(4) 0.03761(19) Uani 1 1 d .
Cl1 Cl 0.71605(10) -0.02724(9) 0.47265(10) 0.0947(5) Uani 1 1 d .
Cl2 Cl 0.63019(7) 0.30402(7) 0.79150(8) 0.0576(3) Uani 1 1 d .
N1 N 0.4456(2) 0.25703(17) 0.6175(2) 0.0365(7) Uani 1 1 d .
O1 O 0.51768(18) 0.11763(15) 0.75802(17) 0.0470(7) Uani 1 1 d .
C1 C 0.5609(3) 0.0863(2) 0.6942(3) 0.0411(9) Uani 1 1 d .
C2 C 0.6231(3) 0.0087(2) 0.7110(3) 0.0536(11) Uani 1 1 d .
H2 H 0.6325 -0.0211 0.7691 0.064 Uiso 1 1 calc R
C3 C 0.6702(3) -0.0240(3) 0.6443(3) 0.0602(12) Uani 1 1 d .
H3 H 0.7110 -0.0752 0.6579 0.072 Uiso 1 1 calc R
C4 C 0.6575(3) 0.0184(3) 0.5567(3) 0.0572(11) Uani 1 1 d .
C5 C 0.5969(3) 0.0936(3) 0.5360(3) 0.0497(10) Uani 1 1 d .
C6 C 0.5506(3) 0.1266(2) 0.6046(3) 0.0412(9) Uani 1 1 d .
C7 C 0.4891(3) 0.2046(2) 0.5680(3) 0.0392(9) Uani 1 1 d .
C8 C 0.4890(3) 0.2154(3) 0.4634(3) 0.0573(11) Uani 1 1 d .
H8A H 0.5023 0.2775 0.4494 0.069 Uiso 1 1 calc R
H8B H 0.4235 0.1973 0.4223 0.069 Uiso 1 1 calc R
C9 C 0.5761(3) 0.1531(3) 0.4492(3) 0.0607(12) Uani 1 1 d .
H9 H 0.5527 0.1171 0.3910 0.073 Uiso 1 1 calc R
C10 C 0.6671(4) 0.2086(3) 0.4442(4) 0.0968(17) Uani 1 1 d .
H10A H 0.6840 0.2487 0.4978 0.145 Uiso 1 1 calc R
H10B H 0.6514 0.2430 0.3862 0.145 Uiso 1 1 calc R
H10C H 0.7244 0.1698 0.4452 0.145 Uiso 1 1 calc R
C11 C 0.3925(3) 0.3342(2) 0.5686(3) 0.0403(9) Uani 1 1 d .
C12 C 0.3025(3) 0.3253(3) 0.4979(3) 0.0508(10) Uani 1 1 d .
H12 H 0.2747 0.2684 0.4815 0.061 Uiso 1 1 calc R
C13 C 0.2539(3) 0.4000(3) 0.4519(3) 0.0655(13) Uani 1 1 d .
H13 H 0.1937 0.3937 0.4040 0.079 Uiso 1 1 calc R
C14 C 0.2940(3) 0.4833(3) 0.4764(4) 0.0737(14) Uani 1 1 d .
H14 H 0.2605 0.5339 0.4456 0.088 Uiso 1 1 calc R
C15 C 0.3836(4) 0.4931(3) 0.5463(3) 0.0678(13) Uani 1 1 d .
H15 H 0.4107 0.5503 0.5621 0.081 Uiso 1 1 calc R
C16 C 0.4340(3) 0.4188(2) 0.5933(3) 0.0511(10) Uani 1 1 d .
H16 H 0.4946 0.4255 0.6407 0.061 Uiso 1 1 calc R
C17 C 0.3212(3) 0.3024(3) 0.7807(3) 0.0486(10) Uani 1 1 d .
C18 C 0.3225(3) 0.2099(3) 0.7981(3) 0.0552(11) Uani 1 1 d .
C19 C 0.4015(4) 0.1915(3) 0.8810(4) 0.0618(13) Uani 1 1 d .
C20 C 0.4515(3) 0.2741(3) 0.9090(3) 0.0553(11) Uani 1 1 d .
C21 C 0.4021(3) 0.3405(3) 0.8469(3) 0.0513(11) Uani 1 1 d .
C22 C 0.2395(3) 0.3520(4) 0.7085(4) 0.0976(18) Uani 1 1 d .
H22A H 0.1845 0.3680 0.7365 0.146 Uiso 1 1 calc R
H22B H 0.2137 0.3141 0.6540 0.146 Uiso 1 1 calc R
H22C H 0.2683 0.4057 0.6888 0.146 Uiso 1 1 calc R
C23 C 0.2461(4) 0.1412(4) 0.7429(4) 0.118(2) Uani 1 1 d .
H23A H 0.2216 0.1606 0.6779 0.177 Uiso 1 1 calc R
H23B H 0.1894 0.1359 0.7716 0.177 Uiso 1 1 calc R
H23C H 0.2793 0.0838 0.7445 0.177 Uiso 1 1 calc R
C24 C 0.4272(5) 0.1025(3) 0.9277(4) 0.137(3) Uani 1 1 d .
H24A H 0.4994 0.1000 0.9575 0.206 Uiso 1 1 calc R
H24B H 0.4095 0.0557 0.8807 0.206 Uiso 1 1 calc R
H24C H 0.3894 0.0944 0.9751 0.206 Uiso 1 1 calc R
C25 C 0.5407(4) 0.2893(4) 0.9946(3) 0.116(2) Uani 1 1 d .
H25A H 0.5914 0.3260 0.9765 0.174 Uiso 1 1 calc R
H25B H 0.5705 0.2325 1.0181 0.174 Uiso 1 1 calc R
H25C H 0.5169 0.3193 1.0438 0.174 Uiso 1 1 calc R
C26 C 0.4298(4) 0.4404(3) 0.8559(4) 0.0963(18) Uani 1 1 d .
H26A H 0.4030 0.4696 0.7957 0.144 Uiso 1 1 calc R
H26B H 0.5031 0.4469 0.8745 0.144 Uiso 1 1 calc R
H26C H 0.4007 0.4674 0.9034 0.144 Uiso 1 1 calc R
C27 C 0.3341(4) 0.3155(3) 0.2160(4) 0.0955(17) Uani 1 1 d .
H27A H 0.2803 0.3375 0.1630 0.115 Uiso 1 1 calc R
H27B H 0.3034 0.3030 0.2685 0.115 Uiso 1 1 calc R
Cl3 Cl 0.42237(14) 0.39631(13) 0.24937(17) 0.1658(9) Uani 1 1 d .
Cl4 Cl 0.38182(16) 0.21749(11) 0.18265(16) 0.1475(7) Uani 1 1 d .

loop_
_atom_site_aniso_label
_atom_site_aniso_U_11
_atom_site_aniso_U_22
_atom_site_aniso_U_33
_atom_site_aniso_U_23
_atom_site_aniso_U_13
_atom_site_aniso_U_12
Cr1 0.0384(3) 0.0384(3) 0.0378(4) -0.0022(3) 0.0129(3) -0.0004(3)
Cl1 0.0996(10) 0.0920(10) 0.1084(11) -0.0298(8) 0.0555(9) 0.0250(7)
Cl2 0.0429(5) 0.0642(6) 0.0652(8) -0.0045(6) 0.0131(5) -0.0112(5)
N1 0.0407(16) 0.0323(16) 0.0372(18) -0.0018(15) 0.0113(15) 0.0020(13)
O1 0.0648(17) 0.0358(13) 0.0446(17) 0.0014(13) 0.0213(14) 0.0087(12)
C1 0.044(2) 0.030(2) 0.048(3) -0.004(2) 0.009(2) 0.0009(17)
C2 0.062(3) 0.042(2) 0.055(3) -0.002(2) 0.012(2) 0.009(2)
C3 0.056(3) 0.042(2) 0.081(4) -0.013(3) 0.014(3) 0.0144(19)
C4 0.055(3) 0.054(3) 0.066(3) -0.021(3) 0.021(2) 0.005(2)
C5 0.055(2) 0.047(2) 0.051(3) -0.012(2) 0.019(2) 0.004(2)
C6 0.045(2) 0.036(2) 0.043(3) -0.006(2) 0.012(2) 0.0004(17)
C7 0.039(2) 0.042(2) 0.038(2) -0.0014(19) 0.0130(19) -0.0045(17)
C8 0.075(3) 0.058(3) 0.044(3) 0.003(2) 0.024(2) 0.007(2)
C9 0.071(3) 0.067(3) 0.052(3) -0.008(2) 0.032(3) 0.006(2)
C10 0.089(4) 0.113(4) 0.107(4) 0.032(4) 0.058(3) 0.010(3)
C11 0.046(2) 0.040(2) 0.037(2) 0.0042(19) 0.014(2) 0.0076(17)
C12 0.051(2) 0.052(3) 0.048(3) 0.002(2) 0.011(2) 0.0048(19)
C13 0.064(3) 0.074(3) 0.053(3) 0.005(3) 0.006(2) 0.014(3)
C14 0.080(3) 0.060(3) 0.074(4) 0.023(3) 0.008(3) 0.030(3)
C15 0.087(3) 0.040(2) 0.077(4) 0.010(3) 0.023(3) 0.003(2)
C16 0.057(2) 0.045(2) 0.049(3) 0.004(2) 0.009(2) -0.003(2)
C17 0.038(2) 0.066(3) 0.044(3) 0.000(2) 0.015(2) 0.010(2)
C18 0.048(2) 0.066(3) 0.060(3) -0.027(3) 0.030(2) -0.019(2)
C19 0.079(3) 0.053(3) 0.073(4) 0.025(3) 0.056(3) 0.021(2)
C20 0.045(2) 0.086(3) 0.035(3) -0.008(3) 0.011(2) -0.001(2)
C21 0.053(3) 0.053(3) 0.056(3) -0.011(2) 0.028(2) -0.002(2)
C22 0.063(3) 0.158(5) 0.078(4) 0.026(4) 0.029(3) 0.035(3)
C23 0.095(4) 0.133(5) 0.146(6) -0.085(4) 0.067(4) -0.059(3)
C24 0.191(7) 0.096(4) 0.177(6) 0.077(4) 0.144(6) 0.056(4)
C25 0.071(3) 0.220(7) 0.053(3) -0.025(4) 0.008(3) 0.006(4)
C26 0.110(4) 0.061(3) 0.139(5) -0.032(3) 0.071(4) -0.009(3)
C27 0.082(3) 0.084(4) 0.117(5) 0.013(3) 0.020(4) -0.003(3)
Cl3 0.1361(14) 0.1294(15) 0.220(2) -0.0035(15) 0.0229(15) -0.0560(12)
Cl4 0.1871(18) 0.0945(11) 0.1815(19) 0.0086(13) 0.0846(16) 0.0205(12)

loop_
_atom_type_symbol
_atom_type_description
_atom_type_scat_dispersion_real
_atom_type_scat_dispersion_imag
_atom_type_scat_source
C C 0.0033 0.0016 'International Tables Vol C Tables 4.2.6.8 and 6.1.1.4'
H H 0.0000 0.0000 'International Tables Vol C Tables 4.2.6.8 and 6.1.1.4'
N N 0.0061 0.0033 'International Tables Vol C Tables 4.2.6.8 and 6.1.1.4'
O O 0.0106 0.0060 'International Tables Vol C Tables 4.2.6.8 and 6.1.1.4'
Cl Cl 0.1484 0.1585 'International Tables Vol C Tables 4.2.6.8 and 6.1.1.4'
Cr Cr 0.3209 0.6236 'International Tables Vol C Tables 4.2.6.8 and 6.1.1.4'

loop_
_geom_angle_atom_site_label_1
_geom_angle_atom_site_label_2
_geom_angle_atom_site_label_3
_geom_angle
O1 Cr1 N1 92.12(10)
O1 Cr1 C18 98.90(14)
N1 Cr1 C18 109.75(15)
O1 Cr1 C20 112.01(15)
N1 Cr1 C20 154.91(14)
C18 Cr1 C20 61.33(14)
O1 Cr1 C19 86.63(13)
N1 Cr1 C19 145.68(16)
C18 Cr1 C19 37.26(15)
C20 Cr1 C19 36.83(15)
O1 Cr1 C21 146.58(14)
N1 Cr1 C21 118.82(15)
C18 Cr1 C21 60.61(14)
C20 Cr1 C21 36.12(14)
C19 Cr1 C21 60.88(15)
O1 Cr1 C17 134.86(13)
N1 Cr1 C17 98.25(13)
C18 Cr1 C17 36.40(15)
C20 Cr1 C17 60.08(14)
C19 Cr1 C17 60.92(15)
C21 Cr1 C17 35.57(13)
O1 Cr1 Cl2 94.78(8)
N1 Cr1 Cl2 91.14(8)
C18 Cr1 Cl2 154.41(11)
C20 Cr1 Cl2 93.50(11)
C19 Cr1 Cl2 123.16(15)
C21 Cr1 Cl2 96.76(11)
C17 Cr1 Cl2 128.53(12)
C7 N1 C11 116.4(3)
C7 N1 Cr1 121.0(2)
C11 N1 Cr1 122.0(2)
C1 O1 Cr1 125.8(2)
O1 C1 C6 123.2(3)
O1 C1 C2 121.6(4)
C6 C1 C2 115.2(4)
C3 C2 C1 121.8(4)
C2 C3 C4 120.7(4)
C5 C4 C3 119.9(4)
C5 C4 Cl1 120.8(4)
C3 C4 Cl1 119.2(3)
C4 C5 C6 118.7(4)
C4 C5 C9 129.6(4)
C6 C5 C9 111.5(3)
C5 C6 C1 123.5(3)
C5 C6 C7 109.9(4)
C1 C6 C7 126.6(3)
N1 C7 C6 125.2(3)
N1 C7 C8 126.9(3)
C6 C7 C8 107.8(3)
C7 C8 C9 105.0(3)
C10 C9 C5 112.5(4)
C10 C9 C8 109.5(4)
C5 C9 C8 103.2(3)
C12 C11 C16 120.0(3)
C12 C11 N1 121.5(3)
C16 C11 N1 118.5(3)
C13 C12 C11 120.3(4)
C14 C13 C12 120.0(4)
C13 C14 C15 120.4(4)
C14 C15 C16 120.6(4)
C15 C16 C11 118.8(4)
C21 C17 C18 107.8(4)
C21 C17 C22 126.4(4)
C18 C17 C22 125.5(4)
C21 C17 Cr1 71.3(2)
C18 C17 Cr1 69.1(2)
C22 C17 Cr1 129.5(3)
C17 C18 C19 108.4(3)
C17 C18 C23 126.0(5)
C19 C18 C23 125.4(5)
C17 C18 Cr1 74.5(2)
C19 C18 Cr1 72.7(2)
C23 C18 Cr1 122.8(3)
C20 C19 C18 106.2(3)
C20 C19 C24 127.1(5)
C18 C19 C24 126.7(5)
C20 C19 Cr1 71.5(2)
C18 C19 Cr1 70.1(2)
C24 C19 Cr1 122.5(3)
C21 C20 C19 108.4(4)
C21 C20 C25 125.3(5)
C19 C20 C25 126.2(5)
C21 C20 Cr1 72.6(2)
C19 C20 Cr1 71.7(2)
C25 C20 Cr1 123.8(3)
C17 C21 C20 109.0(4)
C17 C21 C26 126.3(4)
C20 C21 C26 124.6(4)
C17 C21 Cr1 73.1(2)
C20 C21 Cr1 71.3(2)
C26 C21 Cr1 124.9(3)
Cl3 C27 Cl4 113.7(3)

loop_
_geom_bond_atom_site_label_1
_geom_bond_atom_site_label_2
_geom_bond_distance
Cr1 O1 1.935(2)
Cr1 N1 2.082(3)
Cr1 C18 2.199(4)
Cr1 C20 2.230(4)
Cr1 C19 2.232(4)
Cr1 C21 2.246(4)
Cr1 C17 2.269(4)
Cr1 Cl2 2.3101(14)
Cl1 C4 1.745(4)
N1 C7 1.293(4)
N1 C11 1.440(4)
O1 C1 1.297(4)
C1 C6 1.403(5)
C1 C2 1.409(5)
C2 C3 1.370(5)
C3 C4 1.388(6)
C4 C5 1.371(5)
C5 C6 1.390(5)
C5 C9 1.504(5)
C6 C7 1.445(5)
C7 C8 1.523(5)
C8 C9 1.548(5)
C9 C10 1.494(6)
C11 C12 1.382(5)
C11 C16 1.385(5)
C12 C13 1.373(5)
C13 C14 1.361(6)
C14 C15 1.374(6)
C15 C16 1.382(5)
C17 C21 1.379(5)
C17 C18 1.397(6)
C17 C22 1.505(5)
C18 C19 1.416(6)
C18 C23 1.525(5)
C19 C20 1.409(6)
C19 C24 1.485(6)
C20 C21 1.388(5)
C20 C25 1.511(6)
C21 C26 1.527(5)
C27 Cl3 1.673(5)
C27 Cl4 1.709(5)
